data_4347280
loop_
_publ_author_name
'Li, Li'
'Nishihara, Sadafumi'
'Inoue, Katsuya'
'Kurmoo, Mohamedally'

_publ_section_title
;
 Progressive Transformation between Two Magnetic Ground States for One
 Crystal Structure of a Chiral Molecular Magnet.
;
_journal_issue 6
_journal_name_full 'Inorganic chemistry'
_journal_page_first 3047
_journal_page_last 3057
_journal_paper_doi 10.1021/acs.inorgchem.5b02956
_journal_volume 55
_journal_year 2016
_chemical_formula_sum 'C5 H8 Mn1.33 N4 O2.5'
_chemical_formula_weight 237.41
_space_group_IT_number 173
_space_group_name_Hall 'P 6c'
_space_group_name_H-M_alt 'P 63'
_symmetry_cell_setting hexagonal
_symmetry_space_group_name_H-M 'P 63'
_atom_sites_solution_hydrogens geom
_atom_sites_solution_primary direct
_atom_sites_solution_secondary difmap
_audit_creation_method SHELXL-97
_cell_angle_alpha 90.00
_cell_angle_beta 90.00
_cell_angle_gamma 120.00
_cell_formula_units_Z 6
_cell_length_a 13.4873(12)
_cell_length_b 13.4873(12)
_cell_length_c 8.0256(8)
_cell_measurement_reflns_used 5581
_cell_measurement_temperature 293(2)
_cell_measurement_theta_max 27.29
_cell_measurement_theta_min 3.02
_cell_volume 1264.3(2)
_computing_cell_refinement 'Bruker SAINT'
_computing_data_collection 'Bruker APEX2'
_computing_data_reduction 'Bruker SAINT'
_computing_structure_refinement 'SHELXL-97 (Sheldrick, 1997)'
_computing_structure_solution 'SHELXS-97 (Sheldrick, 1990)'
_diffrn_ambient_temperature 293(2)
_diffrn_measured_fraction_theta_full 0.999
_diffrn_measured_fraction_theta_max 0.949
_diffrn_measurement_device_type 'Bruker APEX-II CCD'
_diffrn_measurement_method '\f and \w scans'
_diffrn_radiation_monochromator graphite
_diffrn_radiation_source 'fine-focus sealed tube'
_diffrn_radiation_type MoK\a
_diffrn_radiation_wavelength 0.71073
_diffrn_reflns_av_R_equivalents 0.0237
_diffrn_reflns_av_sigmaI/netI 0.0279
_diffrn_reflns_limit_h_max 17
_diffrn_reflns_limit_h_min -15
_diffrn_reflns_limit_k_max 15
_diffrn_reflns_limit_k_min -16
_diffrn_reflns_limit_l_max 9
_diffrn_reflns_limit_l_min -10
_diffrn_reflns_number 8752
_diffrn_reflns_theta_full 25.00
_diffrn_reflns_theta_max 27.87
_diffrn_reflns_theta_min 3.02
_diffrn_standards_number 0
_exptl_absorpt_coefficient_mu 2.016
_exptl_absorpt_correction_T_max 0.9608
_exptl_absorpt_correction_T_min 0.6886
_exptl_absorpt_correction_type multi-scan
_exptl_crystal_colour black
_exptl_crystal_density_diffrn 1.871
_exptl_crystal_density_method 'not measured'
_exptl_crystal_description prism
_exptl_crystal_F_000 716
_exptl_crystal_size_max 0.20
_exptl_crystal_size_mid 0.02
_exptl_crystal_size_min 0.02
_refine_diff_density_max 0.644
_refine_diff_density_min -0.375
_refine_diff_density_rms 0.074
_refine_ls_abs_structure_details 'Flack H D (1983), Acta Cryst. A39, 876-881'
_refine_ls_abs_structure_Flack 0.02(2)
_refine_ls_extinction_method none
_refine_ls_goodness_of_fit_ref 1.062
_refine_ls_hydrogen_treatment mixed
_refine_ls_matrix_type full
_refine_ls_number_parameters 124
_refine_ls_number_reflns 1785
_refine_ls_number_restraints 1
_refine_ls_restrained_S_all 1.061
_refine_ls_R_factor_all 0.0325
_refine_ls_R_factor_gt 0.0257
_refine_ls_shift/su_max 0.000
_refine_ls_shift/su_mean 0.000
_refine_ls_structure_factor_coef Fsqd
_refine_ls_weighting_details 'calc w=1/[\s^2^(Fo^2^)+(0.0279P)^2^+0.3324P] where P=(Fo^2^+2Fc^2^)/3'
_refine_ls_weighting_scheme calc
_refine_ls_wR_factor_gt 0.0525
_refine_ls_wR_factor_ref 0.0544
_reflns_number_gt 1617
_reflns_number_total 1785
_reflns_threshold_expression >2sigma(I)
_cod_data_source_file ic5b02956_si_003.cif
_cod_data_source_block L1-FI_dehydrated_293K
_cod_depositor_comments
;
The following automatic conversions were performed:

data item '_symmetry_cell_setting' value 'Hexagonal' was changed to
'hexagonal' in accordance with the
/home/saulius/struct/COD-crude-data/automatic-downloads/DataCite-retrospective/ACS/depositions/lib/dictionaries/cif_core.dic
dictionary named 'cif_core.dic' version 2.4.2 last updated on
2011-04-26.

Automatic conversion script
Id: cif_fix_values 6909 2019-04-08 15:41:33Z antanas 
;
_cod_original_sg_symbol_H-M P6(3)
_cod_original_formula_sum 'C5 H8 Mn1.33 N4 O2.50'
_cod_database_code 4347280

loop_
_symmetry_equiv_pos_as_xyz
'x, y, z'
'-x, -y, z+1/2'
'-y, x-y, z'
'-x+y, -x, z'
'x-y, x, z+1/2'
'y, -x+y, z+1/2'

loop_
_atom_site_label
_atom_site_type_symbol
_atom_site_fract_x
_atom_site_fract_y
_atom_site_fract_z
_atom_site_U_iso_or_equiv
_atom_site_adp_type
_atom_site_occupancy
_atom_site_symmetry_multiplicity
_atom_site_calc_flag
_atom_site_refinement_flags
Mn2 Mn 0.3333 0.6667 0.92447(8) 0.01534(14) Uani 1 3 d S
Mn1 Mn 0.30158(3) 0.33859(3) 0.54474(6) 0.02162(11) Uani 1 1 d .
O2 O 0.22616(17) 0.18084(15) 0.4037(3) 0.0328(5) Uani 1 1 d .
C5 C 0.53366(19) 0.32224(17) 0.5486(4) 0.0197(5) Uani 1 1 d .
C4 C 0.3534(2) 0.5597(2) 0.7786(3) 0.0212(6) Uani 1 1 d .
O1 O 0.24023(17) 0.05707(16) 0.2422(2) 0.0319(5) Uani 1 1 d .
C1 C 0.2644(2) 0.1578(2) 0.2773(3) 0.0215(6) Uani 1 1 d .
N1 N 0.3482(2) 0.2099(2) -0.0018(3) 0.0278(5) Uani 1 1 d .
H1A H 0.4135 0.2582 -0.0553 0.033 Uiso 1 1 calc R
H1B H 0.2885 0.2002 -0.0640 0.033 Uiso 1 1 calc R
C2 C 0.3450(2) 0.2551(2) 0.1631(3) 0.0202(5) Uani 1 1 d .
H1 H 0.4219 0.2866 0.2104 0.024 Uiso 1 1 calc R
N2 N 0.36661(19) 0.42887(18) 0.3012(3) 0.0263(5) Uani 1 1 d .
H2A H 0.3491 0.4849 0.2937 0.032 Uiso 1 1 calc R
H2B H 0.4434 0.4620 0.3001 0.032 Uiso 1 1 calc R
C3 C 0.3204(3) 0.3543(2) 0.1535(4) 0.0296(7) Uani 1 1 d .
H2 H 0.3549 0.3987 0.0536 0.035 Uiso 1 1 calc R
H3 H 0.2384 0.3240 0.1471 0.035 Uiso 1 1 calc R
N4 N 0.4544(2) 0.3206(2) 0.6039(3) 0.0296(6) Uani 1 1 d .
N3 N 0.3667(2) 0.4992(2) 0.6929(3) 0.0332(6) Uani 1 1 d .
O3 O 0.3333 0.6667 0.3967(18) 0.157(7) Uani 0.71(2) 3 d SP
O5 O 0.0000 0.0000 0.036(3) 0.158(9) Uani 0.96(3) 3 d SP
O4 O 0.0000 0.0000 0.3663(10) 0.034(3) Uani 0.78(3) 3 d SP

loop_
_atom_site_aniso_label
_atom_site_aniso_U_11
_atom_site_aniso_U_22
_atom_site_aniso_U_33
_atom_site_aniso_U_23
_atom_site_aniso_U_13
_atom_site_aniso_U_12
Mn2 0.01099(17) 0.01099(17) 0.0240(4) 0.000 0.000 0.00550(9)
Mn1 0.02243(19) 0.02129(19) 0.0215(2) -0.00283(19) 0.0052(2) 0.01124(15)
O2 0.0403(11) 0.0233(9) 0.0285(11) -0.0053(9) 0.0141(10) 0.0112(9)
C5 0.0206(11) 0.0132(10) 0.0230(12) 0.0008(13) 0.0001(13) 0.0066(9)
C4 0.0150(12) 0.0180(12) 0.0280(15) -0.0025(12) -0.0041(11) 0.0063(11)
O1 0.0417(12) 0.0196(10) 0.0291(11) -0.0035(8) 0.0108(9) 0.0113(9)
C1 0.0215(13) 0.0231(13) 0.0212(14) -0.0081(11) -0.0029(11) 0.0121(11)
N1 0.0379(13) 0.0339(12) 0.0178(12) -0.0009(9) 0.0033(10) 0.0226(11)
C2 0.0234(13) 0.0201(12) 0.0193(13) -0.0011(11) -0.0009(12) 0.0125(11)
N2 0.0338(12) 0.0186(11) 0.0292(13) -0.0008(10) 0.0078(11) 0.0151(10)
C3 0.0416(16) 0.0291(15) 0.0283(18) 0.0026(13) 0.0048(14) 0.0253(12)
N4 0.0249(12) 0.0268(12) 0.0397(15) 0.0007(10) 0.0111(10) 0.0150(10)
N3 0.0258(12) 0.0315(13) 0.0420(15) -0.0157(12) -0.0034(11) 0.0139(11)
O3 0.181(9) 0.181(9) 0.109(11) 0.000 0.000 0.091(5)
O5 0.079(3) 0.079(3) 0.32(3) 0.000 0.000 0.0396(17)
O4 0.0104(17) 0.0104(17) 0.082(6) 0.000 0.000 0.0052(9)

loop_
_atom_type_symbol
_atom_type_description
_atom_type_scat_dispersion_real
_atom_type_scat_dispersion_imag
_atom_type_scat_source
C C 0.0033 0.0016 'International Tables Vol C Tables 4.2.6.8 and 6.1.1.4'
H H 0.0000 0.0000 'International Tables Vol C Tables 4.2.6.8 and 6.1.1.4'
N N 0.0061 0.0033 'International Tables Vol C Tables 4.2.6.8 and 6.1.1.4'
O O 0.0106 0.0060 'International Tables Vol C Tables 4.2.6.8 and 6.1.1.4'
Mn Mn 0.3368 0.7283 'International Tables Vol C Tables 4.2.6.8 and 6.1.1.4'

loop_
_geom_angle_atom_site_label_1
_geom_angle_atom_site_label_2
_geom_angle_atom_site_label_3
_geom_angle
_geom_angle_site_symmetry_1
_geom_angle_site_symmetry_3
C4 Mn2 C4 88.57(11) . 4_565
C4 Mn2 C4 88.57(11) . 3_665
C4 Mn2 C4 88.57(11) 4_565 3_665
C4 Mn2 C5 172.86(12) . 6_565
C4 Mn2 C5 89.53(11) 4_565 6_565
C4 Mn2 C5 84.50(10) 3_665 6_565
C4 Mn2 C5 89.53(11) . 5
C4 Mn2 C5 84.50(10) 4_565 5
C4 Mn2 C5 172.86(12) 3_665 5
C5 Mn2 C5 97.14(12) 6_565 5
C4 Mn2 C5 84.50(10) . 2_665
C4 Mn2 C5 172.86(12) 4_565 2_665
C4 Mn2 C5 89.53(11) 3_665 2_665
C5 Mn2 C5 97.14(12) 6_565 2_665
C5 Mn2 C5 97.14(12) 5 2_665
O2 Mn1 O1 86.59(8) . 5
O2 Mn1 N3 175.89(9) . .
O1 Mn1 N3 90.95(9) 5 .
O2 Mn1 N2 86.66(8) . .
O1 Mn1 N2 160.02(8) 5 .
N3 Mn1 N2 94.60(9) . .
O2 Mn1 N4 90.57(9) . .
O1 Mn1 N4 102.39(8) 5 .
N3 Mn1 N4 93.17(9) . .
N2 Mn1 N4 96.46(8) . .
O2 Mn1 N1 88.73(8) . 5
O1 Mn1 N1 73.75(8) 5 5
N3 Mn1 N1 87.43(9) . 5
N2 Mn1 N1 87.32(8) . 5
N4 Mn1 N1 176.11(9) . 5
C1 O2 Mn1 128.46(17) . .
N4 C5 Mn2 172.1(3) . 2_664
N3 C4 Mn2 178.8(3) . .
C1 O1 Mn1 116.96(17) . 6_554
O2 C1 O1 122.3(2) . .
O2 C1 C2 118.8(2) . .
O1 C1 C2 118.8(2) . .
C2 N1 Mn1 106.03(15) . 6_554
C2 N1 H1A 110.5 . .
Mn1 N1 H1A 110.5 6_554 .
C2 N1 H1B 110.5 . .
Mn1 N1 H1B 110.5 6_554 .
H1A N1 H1B 108.7 . .
N1 C2 C1 110.0(2) . .
N1 C2 C3 112.4(2) . .
C1 C2 C3 114.1(2) . .
N1 C2 H1 106.6 . .
C1 C2 H1 106.6 . .
C3 C2 H1 106.6 . .
C3 N2 Mn1 114.42(16) . .
C3 N2 H2A 108.7 . .
Mn1 N2 H2A 108.7 . .
C3 N2 H2B 108.7 . .
Mn1 N2 H2B 108.7 . .
H2A N2 H2B 107.6 . .
N2 C3 C2 110.7(2) . .
N2 C3 H2 109.5 . .
C2 C3 H2 109.5 . .
N2 C3 H3 109.5 . .
C2 C3 H3 109.5 . .
H2 C3 H3 108.1 . .
C5 N4 Mn1 144.5(2) . .
C4 N3 Mn1 152.2(2) . .

loop_
_geom_bond_atom_site_label_1
_geom_bond_atom_site_label_2
_geom_bond_distance
_geom_bond_site_symmetry_2
Mn2 C4 1.980(3) .
Mn2 C4 1.980(3) 4_565
Mn2 C4 1.980(3) 3_665
Mn2 C5 1.991(3) 6_565
Mn2 C5 1.991(3) 5
Mn2 C5 1.991(3) 2_665
Mn1 O2 2.1629(18) .
Mn1 O1 2.169(2) 5
Mn1 N3 2.231(2) .
Mn1 N2 2.237(2) .
Mn1 N4 2.243(2) .
Mn1 N1 2.300(2) 5
O2 C1 1.246(3) .
C5 N4 1.147(3) .
C5 Mn2 1.991(3) 2_664
C4 N3 1.147(3) .
O1 C1 1.260(3) .
O1 Mn1 2.1687(19) 6_554
C1 C2 1.522(4) .
N1 C2 1.466(3) .
N1 Mn1 2.300(2) 6_554
N1 H1A 0.9000 .
N1 H1B 0.9000 .
C2 C3 1.533(3) .
C2 H1 0.9800 .
N2 C3 1.476(4) .
N2 H2A 0.9000 .
N2 H2B 0.9000 .
C3 H2 0.9700 .
C3 H3 0.9700 .
O5 O4 1.36(2) 2_554
O4 O5 1.36(2) 2

loop_
_geom_torsion_atom_site_label_1
_geom_torsion_atom_site_label_2
_geom_torsion_atom_site_label_3
_geom_torsion_atom_site_label_4
_geom_torsion
_geom_torsion_site_symmetry_1
O1 Mn1 O2 C1 -163.5(2) 5
N3 Mn1 O2 C1 143.3(13) .
N2 Mn1 O2 C1 35.3(2) .
N4 Mn1 O2 C1 -61.2(2) .
N1 Mn1 O2 C1 122.7(2) 5
C4 Mn2 C4 N3 105(12) 4_565
C4 Mn2 C4 N3 17(12) 3_665
C5 Mn2 C4 N3 31(13) 6_565
C5 Mn2 C4 N3 -170(100) 5
C5 Mn2 C4 N3 -73(12) 2_665
Mn1 O2 C1 O1 152.2(2) .
Mn1 O2 C1 C2 -26.5(3) .
Mn1 O1 C1 O2 -168.9(2) 6_554
Mn1 O1 C1 C2 9.8(3) 6_554
Mn1 N1 C2 C1 -37.2(2) 6_554
Mn1 N1 C2 C3 -165.55(18) 6_554
O2 C1 C2 N1 -160.4(2) .
O1 C1 C2 N1 20.9(3) .
O2 C1 C2 C3 -32.9(3) .
O1 C1 C2 C3 148.3(3) .
O2 Mn1 N2 C3 9.19(18) .
O1 Mn1 N2 C3 -61.2(3) 5
N3 Mn1 N2 C3 -166.89(18) .
N4 Mn1 N2 C3 99.38(18) .
N1 Mn1 N2 C3 -79.69(18) 5
Mn1 N2 C3 C2 -56.7(3) .
N1 C2 C3 N2 -154.9(2) .
C1 C2 C3 N2 78.9(3) .
Mn2 C5 N4 Mn1 10.0(18) 2_664
O2 Mn1 N4 C5 68.2(3) .
O1 Mn1 N4 C5 154.9(3) 5
N3 Mn1 N4 C5 -113.5(3) .
N2 Mn1 N4 C5 -18.5(3) .
N1 Mn1 N4 C5 147.7(12) 5
Mn2 C4 N3 Mn1 -151(12) .
O2 Mn1 N3 C4 11.0(17) .
O1 Mn1 N3 C4 -42.0(5) 5
N2 Mn1 N3 C4 118.7(5) .
N4 Mn1 N3 C4 -144.5(5) .
N1 Mn1 N3 C4 31.6(5) 5
